data_1510895
loop_
_publ_author_name
'Mueller, U.'

_publ_section_title
;
 Die Kristall- und Molekularstruktur von Bordichloridazid (B Cl2 N3)3
;
_journal_name_full 'Zeitschrift fuer Anorganische und Allgemeine Chemie'
_journal_page_first 110
_journal_page_last 122
_journal_paper_doi 10.1002/zaac.19713820203
_journal_volume 382
_journal_year 1971
_chemical_formula_sum 'B3 Cl6 N9'
_chemical_name_systematic '(B Cl2 N3)3'
_space_group_IT_number 14
_symmetry_space_group_name_Hall '-P 2ybc'
_symmetry_space_group_name_H-M 'P 1 21/c 1'
_cell_angle_alpha 90
_cell_angle_beta 99.7
_cell_angle_gamma 90
_cell_formula_units_Z 4
_cell_length_a 8.874
_cell_length_b 14.494
_cell_length_c 10.538
_cell_volume 1336.018
_citation_journal_id_ASTM ZAACAB
_cod_data_source_file boron_418.cif
_cod_data_source_block B3Cl6N9
_cod_database_code 1510895

loop_
_symmetry_equiv_pos_as_xyz
x,y,z
-x,y+1/2,-z+1/2
-x,-y,-z
x,-y-1/2,z-1/2

loop_
_atom_site_label
_atom_site_type_symbol
_atom_site_fract_x
_atom_site_fract_y
_atom_site_fract_z
_atom_site_occupancy
_atom_site_U_iso_or_equiv
N4 N-1 0.2184 0.0351 0.4003 1 0.0
N6 N 0.3032 0.0529 0.6205 1 0.0
Cl2 Cl-1 0.2361 0.2255 0.3963 1 0.0
N2 N 0.0532 0.1372 0.1042 1 0.0
Cl1 Cl-1 -0.0663 0.1266 0.3427 1 0.0
Cl5 Cl-1 0.2523 0.031 -0.0292 1 0.0
B1 B+3 0.135 0.1214 0.3354 1 0.0
N5 N 0.2629 0.0449 0.5194 1 0.0
N1 N-1 0.157 0.1037 0.1903 1 0.0
Cl4 Cl-1 0.3598 -0.1359 0.4514 1 0.0
N8 N 0.3702 -0.1043 0.1721 1 0.0
N9 N 0.4276 -0.162 0.1324 1 0.0
N3 N -0.0377 0.1674 0.0333 1 0.0
N7 N-1 0.3072 -0.0386 0.2191 1 0.0
Cl3 Cl-1 0.0459 -0.1141 0.2899 1 0.0
B2 B+3 0.2277 -0.0639 0.3407 1 0.0
B3 B+3 0.2968 0.0531 0.1434 1 0.0
Cl6 Cl-1 0.4696 0.1206 0.1875 1 0.0
